data_7028589
loop_
_publ_author_name
'Zheng, Zheng'
'Yu, Zhi-Peng'
'Yang, Ming-Di'
'Jin, Feng'
'Ye, Li-Na'
'Fang, Min'
'Zhou, Hong-Ping'
'Wu, Jie-Ying'
'Tian, Yu-Peng'

_publ_section_title
;
 Silver(I) supramolecular complexes generated from isophorone-based
 ligands: crystal structures and enhanced nonlinear optical properties
 through metal complexation.
;
_journal_issue 3
_journal_name_full 'Dalton transactions (Cambridge, England : 2003)'
_journal_page_first 1139
_journal_page_last 1150
_journal_paper_doi 10.1039/c3dt52364k
_journal_volume 43
_journal_year 2014
_chemical_formula_moiety 'C42 H38 Ag N11 O3'
_chemical_formula_sum 'C42 H38 Ag N11 O3'
_chemical_formula_weight 852.70
_chemical_name_systematic
;
?
;
_space_group_IT_number 15
_symmetry_cell_setting monoclinic
_symmetry_space_group_name_Hall '-C 2yc'
_symmetry_space_group_name_H-M 'C 1 2/c 1'
_atom_sites_solution_hydrogens geom
_atom_sites_solution_primary direct
_atom_sites_solution_secondary difmap
_audit_creation_method SHELXL-97
_cell_angle_alpha 90.000(5)
_cell_angle_beta 92.618(5)
_cell_angle_gamma 90.000(5)
_cell_formula_units_Z 4
_cell_length_a 26.621(5)
_cell_length_b 7.851(5)
_cell_length_c 18.755(5)
_cell_measurement_reflns_used 6856
_cell_measurement_temperature 298(2)
_cell_measurement_theta_max 26.56
_cell_measurement_theta_min 2.60
_cell_volume 3916(3)
_computing_cell_refinement 'Bruker SMART'
_computing_data_collection 'Bruker SMART'
_computing_data_reduction 'Bruker SAINT'
_computing_molecular_graphics 'Bruker SHELXTL'
_computing_publication_material 'Bruker SHELXTL'
_computing_structure_refinement 'SHELXL-97 (Sheldrick, 1997)'
_computing_structure_solution 'SHELXS-97 (Sheldrick, 1990)'
_diffrn_ambient_temperature 298(2)
_diffrn_measured_fraction_theta_full 0.997
_diffrn_measured_fraction_theta_max 0.997
_diffrn_measurement_device_type 'CCD area detector'
_diffrn_measurement_method 'phi and omega scans'
_diffrn_radiation_monochromator graphite
_diffrn_radiation_source 'fine-focus sealed tube'
_diffrn_radiation_type MoK\a
_diffrn_radiation_wavelength 0.71069
_diffrn_reflns_av_R_equivalents 0.0207
_diffrn_reflns_av_sigmaI/netI 0.0188
_diffrn_reflns_limit_h_max 28
_diffrn_reflns_limit_h_min -31
_diffrn_reflns_limit_k_max 9
_diffrn_reflns_limit_k_min -9
_diffrn_reflns_limit_l_max 21
_diffrn_reflns_limit_l_min -22
_diffrn_reflns_number 13435
_diffrn_reflns_theta_full 25.00
_diffrn_reflns_theta_max 25.00
_diffrn_reflns_theta_min 1.53
_exptl_absorpt_coefficient_mu 0.570
_exptl_absorpt_correction_T_max 0.8945
_exptl_absorpt_correction_T_min 0.8476
_exptl_absorpt_correction_type multi-scan
_exptl_absorpt_process_details sadabs
_exptl_crystal_colour yellow
_exptl_crystal_density_diffrn 1.446
_exptl_crystal_density_method 'not measured'
_exptl_crystal_description needle
_exptl_crystal_F_000 1752
_exptl_crystal_size_max 0.30
_exptl_crystal_size_mid 0.20
_exptl_crystal_size_min 0.20
_refine_diff_density_max 0.807
_refine_diff_density_min -0.748
_refine_diff_density_rms 0.062
_refine_ls_extinction_method none
_refine_ls_goodness_of_fit_ref 1.002
_refine_ls_hydrogen_treatment constr
_refine_ls_matrix_type full
_refine_ls_number_parameters 261
_refine_ls_number_reflns 3445
_refine_ls_number_restraints 0
_refine_ls_restrained_S_all 1.002
_refine_ls_R_factor_all 0.0434
_refine_ls_R_factor_gt 0.0389
_refine_ls_shift/su_max 0.000
_refine_ls_shift/su_mean 0.000
_refine_ls_structure_factor_coef Fsqd
_refine_ls_weighting_details 'calc w=1/[\s^2^(Fo^2^)+(0.0763P)^2^+4.9915P] where P=(Fo^2^+2Fc^2^)/3'
_refine_ls_weighting_scheme calc
_refine_ls_wR_factor_gt 0.1121
_refine_ls_wR_factor_ref 0.1171
_reflns_number_gt 3078
_reflns_number_total 3445
_reflns_threshold_expression >2sigma(I)
_cod_data_source_file c3dt52364k.txt
_cod_data_source_block 6
_cod_depositor_comments
;
The following automatic conversions were performed:

'_symmetry_cell_setting' value 'Monoclinic' changed to 'monoclinic'
according to
/usr/data/users/saulius/automatic-downloads/current/RSC/lib/dictionaries/cif_core.dic
dictionary named 'cif_core.dic' version 2.4.2 from 2011-04-26.

Automatic conversion script
Id: cif_fix_values 2281 2013-09-26 08:29:07Z andrius 
;
_cod_original_sg_symbol_H-M 'C2/c '
_cod_database_code 7028589

loop_
_symmetry_equiv_pos_as_xyz
'x, y, z'
'-x, y, -z+1/2'
'x+1/2, y+1/2, z'
'-x+1/2, y+1/2, -z+1/2'
'-x, -y, -z'
'x, -y, z-1/2'
'-x+1/2, -y+1/2, -z'
'x+1/2, -y+1/2, z-1/2'

loop_
_atom_site_label
_atom_site_type_symbol
_atom_site_fract_x
_atom_site_fract_y
_atom_site_fract_z
_atom_site_U_iso_or_equiv
_atom_site_adp_type
_atom_site_occupancy
_atom_site_symmetry_multiplicity
_atom_site_calc_flag
_atom_site_refinement_flags
Ag1 Ag 0.5000 0.85871(5) 1.2500 0.05975(17) Uani 1 2 d S
N3 N 0.45061(7) 0.7092(3) 1.04147(11) 0.0358(4) Uani 1 1 d .
C3 C 0.43575(9) 0.5918(3) 0.98623(13) 0.0348(5) Uani 1 1 d .
N1 N 0.47646(8) 0.8261(3) 1.14137(12) 0.0429(5) Uani 1 1 d .
N2 N 0.45102(10) 0.8801(3) 1.02855(13) 0.0486(6) Uani 1 1 d .
C4 C 0.43188(10) 0.4193(3) 1.00079(14) 0.0405(6) Uani 1 1 d .
H4 H 0.4397 0.3778 1.0464 0.049 Uiso 1 1 calc R
C17 C 0.32525(10) 0.1320(3) 0.57459(15) 0.0392(6) Uani 1 1 d .
C8 C 0.42472(11) 0.6536(3) 0.91815(15) 0.0443(6) Uani 1 1 d .
H8 H 0.4278 0.7693 0.9085 0.053 Uiso 1 1 calc R
C18 C 0.31388(9) 0.2027(4) 0.50973(14) 0.0407(6) Uani 1 1 d .
C10 C 0.37267(11) 0.2884(3) 0.75527(15) 0.0449(6) Uani 1 1 d .
H10 H 0.3757 0.4024 0.7428 0.054 Uiso 1 1 calc R
C21 C 0.34018(10) 0.2371(3) 0.63473(14) 0.0427(6) Uani 1 1 d .
H21 H 0.3407 0.3546 0.6285 0.051 Uiso 1 1 calc R
C11 C 0.35350(10) 0.1737(3) 0.69966(14) 0.0399(6) Uani 1 1 d .
C12 C 0.34997(11) -0.0145(3) 0.71454(14) 0.0439(6) Uani 1 1 d .
H12A H 0.3392 -0.0307 0.7628 0.053 Uiso 1 1 calc R
H12B H 0.3831 -0.0649 0.7117 0.053 Uiso 1 1 calc R
C5 C 0.41613(10) 0.3093(3) 0.94618(14) 0.0418(6) Uani 1 1 d .
H5 H 0.4136 0.1935 0.9557 0.050 Uiso 1 1 calc R
C9 C 0.38626(10) 0.2476(3) 0.82206(14) 0.0417(6) Uani 1 1 d .
H9 H 0.3843 0.1333 0.8347 0.050 Uiso 1 1 calc R
C6 C 0.40414(10) 0.3681(3) 0.87783(15) 0.0395(6) Uani 1 1 d .
C16 C 0.32513(11) -0.0584(3) 0.58581(14) 0.0450(6) Uani 1 1 d .
H16A H 0.3578 -0.1039 0.5751 0.054 Uiso 1 1 calc R
H16B H 0.3003 -0.1096 0.5529 0.054 Uiso 1 1 calc R
C13 C 0.31323(11) -0.1077(3) 0.66244(15) 0.0439(6) Uani 1 1 d .
C7 C 0.40912(11) 0.5428(3) 0.86485(14) 0.0456(6) Uani 1 1 d .
H7 H 0.4017 0.5847 0.8192 0.055 Uiso 1 1 calc R
N5 N 0.30724(10) 0.5286(4) 0.49280(15) 0.0598(7) Uani 1 1 d .
C2 C 0.46606(10) 0.6794(3) 1.10910(14) 0.0408(6) Uani 1 1 d .
H2 H 0.4690 0.5725 1.1302 0.049 Uiso 1 1 calc R
C19 C 0.30464(11) 0.1045(4) 0.44607(16) 0.0507(7) Uani 1 1 d .
C1 C 0.46684(11) 0.9430(4) 1.08971(14) 0.0487(7) Uani 1 1 d .
H1 H 0.4712 1.0593 1.0972 0.058 Uiso 1 1 calc R
C20 C 0.31108(10) 0.3849(4) 0.49956(15) 0.0438(6) Uani 1 1 d .
C14 C 0.32142(14) -0.3000(4) 0.67189(19) 0.0626(8) Uani 1 1 d .
H14A H 0.3153 -0.3315 0.7202 0.094 Uiso 1 1 calc R
H14B H 0.3554 -0.3282 0.6615 0.094 Uiso 1 1 calc R
H14C H 0.2986 -0.3607 0.6399 0.094 Uiso 1 1 calc R
N4 N 0.29820(12) 0.0295(5) 0.39437(15) 0.0780(9) Uani 1 1 d .
C15 C 0.25888(12) -0.0630(5) 0.67757(18) 0.0620(8) Uani 1 1 d .
H15A H 0.2365 -0.1246 0.6453 0.093 Uiso 1 1 calc R
H15B H 0.2537 0.0571 0.6711 0.093 Uiso 1 1 calc R
H15C H 0.2523 -0.0935 0.7258 0.093 Uiso 1 1 calc R
N11 N 0.5000 0.3126(5) 0.2500 0.0677(11) Uani 1 2 d S
O3 O 0.5000 0.4581(5) 0.2500 0.1057(16) Uani 1 2 d S
O6 O 0.5242(2) 0.2468(9) 0.2974(3) 0.231(4) Uani 1 1 d .

loop_
_atom_site_aniso_label
_atom_site_aniso_U_11
_atom_site_aniso_U_22
_atom_site_aniso_U_33
_atom_site_aniso_U_23
_atom_site_aniso_U_13
_atom_site_aniso_U_12
Ag1 0.0764(3) 0.0741(3) 0.0272(2) 0.000 -0.01372(15) 0.000
N3 0.0391(11) 0.0399(11) 0.0279(10) -0.0003(8) -0.0035(8) -0.0005(9)
C3 0.0345(12) 0.0430(13) 0.0266(12) -0.0035(10) -0.0019(9) -0.0009(10)
N1 0.0488(13) 0.0495(12) 0.0297(12) -0.0025(9) -0.0068(9) 0.0002(10)
N2 0.0724(16) 0.0386(12) 0.0336(13) 0.0031(9) -0.0116(11) -0.0074(10)
C4 0.0448(14) 0.0462(14) 0.0298(13) 0.0019(11) -0.0053(10) 0.0015(11)
C17 0.0403(13) 0.0441(14) 0.0330(14) -0.0067(10) 0.0004(10) -0.0038(10)
C8 0.0583(16) 0.0402(13) 0.0338(15) 0.0023(10) -0.0047(12) -0.0050(11)
C18 0.0382(13) 0.0505(14) 0.0333(14) -0.0035(11) 0.0016(10) -0.0055(11)
C10 0.0571(16) 0.0388(13) 0.0382(15) -0.0052(11) -0.0050(12) -0.0021(12)
C21 0.0545(15) 0.0348(13) 0.0382(14) -0.0040(11) -0.0049(11) -0.0019(11)
C11 0.0443(14) 0.0402(13) 0.0350(14) -0.0063(10) -0.0017(11) -0.0012(11)
C12 0.0551(15) 0.0401(13) 0.0363(14) -0.0024(11) -0.0022(11) -0.0024(11)
C5 0.0477(14) 0.0389(13) 0.0385(14) -0.0008(11) -0.0013(11) 0.0003(11)
C9 0.0480(14) 0.0402(13) 0.0364(14) -0.0046(11) -0.0033(11) -0.0048(11)
C6 0.0407(13) 0.0448(14) 0.0325(14) -0.0050(10) -0.0024(10) -0.0015(10)
C16 0.0574(16) 0.0414(14) 0.0361(14) -0.0102(11) -0.0008(12) -0.0038(12)
C13 0.0530(15) 0.0388(13) 0.0397(15) -0.0037(11) -0.0016(12) -0.0046(11)
C7 0.0608(16) 0.0485(15) 0.0268(13) 0.0015(11) -0.0070(11) -0.0049(12)
N5 0.0588(16) 0.0609(17) 0.0595(17) 0.0117(13) -0.0003(12) -0.0017(12)
C2 0.0496(14) 0.0437(13) 0.0284(13) -0.0007(10) -0.0051(11) 0.0026(11)
C19 0.0512(16) 0.0652(18) 0.0359(16) -0.0047(13) 0.0038(12) -0.0067(13)
C1 0.0670(18) 0.0413(14) 0.0367(15) -0.0013(11) -0.0085(12) -0.0065(13)
C20 0.0397(14) 0.0576(18) 0.0341(14) 0.0019(11) -0.0003(11) -0.0048(11)
C14 0.092(2) 0.0378(14) 0.0571(19) -0.0024(13) -0.0035(17) -0.0107(15)
N4 0.090(2) 0.100(2) 0.0441(16) -0.0236(16) 0.0049(14) -0.0105(18)
C15 0.0570(18) 0.076(2) 0.0538(19) -0.0056(16) 0.0055(14) -0.0134(16)
N11 0.089(3) 0.046(2) 0.069(3) 0.000 0.017(2) 0.000
O3 0.174(5) 0.047(2) 0.100(3) 0.000 0.046(3) 0.000
O6 0.231(6) 0.244(6) 0.226(6) 0.171(6) 0.089(5) 0.146(6)

loop_
_atom_type_symbol
_atom_type_description
_atom_type_scat_dispersion_real
_atom_type_scat_dispersion_imag
_atom_type_scat_source
C C 0.0033 0.0016 'International Tables Vol C Tables 4.2.6.8 and 6.1.1.4'
H H 0.0000 0.0000 'International Tables Vol C Tables 4.2.6.8 and 6.1.1.4'
N N 0.0061 0.0033 'International Tables Vol C Tables 4.2.6.8 and 6.1.1.4'
O O 0.0106 0.0060 'International Tables Vol C Tables 4.2.6.8 and 6.1.1.4'
Ag Ag -0.8971 1.1015 'International Tables Vol C Tables 4.2.6.8 and 6.1.1.4'

loop_
_geom_angle_atom_site_label_1
_geom_angle_atom_site_label_2
_geom_angle_atom_site_label_3
_geom_angle
_geom_angle_site_symmetry_1
_geom_angle_site_symmetry_3
N1 Ag1 N1 166.12(13) . 2_657
C2 N3 N2 109.6(2) . .
C2 N3 C3 129.7(2) . .
N2 N3 C3 120.7(2) . .
C8 C3 C4 120.6(2) . .
C8 C3 N3 118.8(2) . .
C4 C3 N3 120.5(2) . .
C2 N1 C1 103.6(2) . .
C2 N1 Ag1 126.21(18) . .
C1 N1 Ag1 130.20(19) . .
C1 N2 N3 102.8(2) . .
C3 C4 C5 119.0(2) . .
C3 C4 H4 120.5 . .
C5 C4 H4 120.5 . .
C18 C17 C21 120.6(2) . .
C18 C17 C16 121.8(2) . .
C21 C17 C16 117.5(2) . .
C7 C8 C3 119.5(2) . .
C7 C8 H8 120.2 . .
C3 C8 H8 120.2 . .
C17 C18 C19 123.3(3) . .
C17 C18 C20 122.1(2) . .
C19 C18 C20 114.6(3) . .
C9 C10 C11 126.8(3) . .
C9 C10 H10 116.6 . .
C11 C10 H10 116.6 . .
C11 C21 C17 123.2(2) . .
C11 C21 H21 118.4 . .
C17 C21 H21 118.4 . .
C21 C11 C10 119.3(2) . .
C21 C11 C12 120.9(2) . .
C10 C11 C12 119.8(2) . .
C11 C12 C13 113.1(2) . .
C11 C12 H12A 109.0 . .
C13 C12 H12A 109.0 . .
C11 C12 H12B 109.0 . .
C13 C12 H12B 109.0 . .
H12A C12 H12B 107.8 . .
C6 C5 C4 121.6(2) . .
C6 C5 H5 119.2 . .
C4 C5 H5 119.2 . .
C10 C9 C6 125.5(3) . .
C10 C9 H9 117.3 . .
C6 C9 H9 117.3 . .
C5 C6 C7 117.8(2) . .
C5 C6 C9 119.8(2) . .
C7 C6 C9 122.4(2) . .
C17 C16 C13 112.4(2) . .
C17 C16 H16A 109.1 . .
C13 C16 H16A 109.1 . .
C17 C16 H16B 109.1 . .
C13 C16 H16B 109.1 . .
H16A C16 H16B 107.8 . .
C15 C13 C14 109.6(3) . .
C15 C13 C16 110.7(2) . .
C14 C13 C16 108.8(2) . .
C15 C13 C12 110.7(2) . .
C14 C13 C12 108.2(2) . .
C16 C13 C12 108.8(2) . .
C8 C7 C6 121.4(2) . .
C8 C7 H7 119.3 . .
C6 C7 H7 119.3 . .
N1 C2 N3 109.3(2) . .
N1 C2 H2 125.3 . .
N3 C2 H2 125.3 . .
N4 C19 C18 178.0(4) . .
N2 C1 N1 114.7(2) . .
N2 C1 H1 122.7 . .
N1 C1 H1 122.7 . .
N5 C20 C18 177.5(3) . .
C13 C14 H14A 109.5 . .
C13 C14 H14B 109.5 . .
H14A C14 H14B 109.5 . .
C13 C14 H14C 109.5 . .
H14A C14 H14C 109.5 . .
H14B C14 H14C 109.5 . .
C13 C15 H15A 109.5 . .
C13 C15 H15B 109.5 . .
H15A C15 H15B 109.5 . .
C13 C15 H15C 109.5 . .
H15A C15 H15C 109.5 . .
H15B C15 H15C 109.5 . .
O3 N11 O6 115.7(5) . 2_655
O3 N11 O6 115.7(5) . .
O6 N11 O6 128.5(9) 2_655 .

loop_
_geom_bond_atom_site_label_1
_geom_bond_atom_site_label_2
_geom_bond_distance
_geom_bond_site_symmetry_2
Ag1 N1 2.120(2) .
Ag1 N1 2.120(2) 2_657
N3 C2 1.336(3) .
N3 N2 1.364(3) .
N3 C3 1.429(3) .
C3 C8 1.385(4) .
C3 C4 1.386(4) .
N1 C2 1.324(4) .
N1 C1 1.351(4) .
N2 C1 1.301(4) .
C4 C5 1.390(4) .
C4 H4 0.9300 .
C17 C18 1.359(4) .
C17 C21 1.439(4) .
C17 C16 1.510(4) .
C8 C7 1.375(4) .
C8 H8 0.9300 .
C18 C19 1.433(4) .
C18 C20 1.445(4) .
C10 C9 1.327(4) .
C10 C11 1.453(4) .
C10 H10 0.9300 .
C21 C11 1.348(4) .
C21 H21 0.9300 .
C11 C12 1.508(4) .
C12 C13 1.536(4) .
C12 H12A 0.9700 .
C12 H12B 0.9700 .
C5 C6 1.386(4) .
C5 H5 0.9300 .
C9 C6 1.473(4) .
C9 H9 0.9300 .
C6 C7 1.400(4) .
C16 C13 1.535(4) .
C16 H16A 0.9700 .
C16 H16B 0.9700 .
C13 C15 1.528(4) .
C13 C14 1.535(4) .
C7 H7 0.9300 .
N5 C20 1.139(4) .
C2 H2 0.9300 .
C19 N4 1.141(4) .
C1 H1 0.9300 .
C14 H14A 0.9600 .
C14 H14B 0.9600 .
C14 H14C 0.9600 .
C15 H15A 0.9600 .
C15 H15B 0.9600 .
C15 H15C 0.9600 .
N11 O3 1.142(6) .
N11 O6 1.191(5) 2_655
N11 O6 1.191(5) .

loop_
_geom_torsion_atom_site_label_1
_geom_torsion_atom_site_label_2
_geom_torsion_atom_site_label_3
_geom_torsion_atom_site_label_4
_geom_torsion
_geom_torsion_site_symmetry_1
C2 N3 C3 C8 -175.1(3) .
N2 N3 C3 C8 3.9(4) .
C2 N3 C3 C4 5.6(4) .
N2 N3 C3 C4 -175.3(2) .
N1 Ag1 N1 C2 4.7(2) 2_657
N1 Ag1 N1 C1 -177.7(2) 2_657
C2 N3 N2 C1 0.0(3) .
C3 N3 N2 C1 -179.2(2) .
C8 C3 C4 C5 -0.8(4) .
N3 C3 C4 C5 178.4(2) .
C4 C3 C8 C7 0.9(4) .
N3 C3 C8 C7 -178.3(2) .
C21 C17 C18 C19 172.3(3) .
C16 C17 C18 C19 -4.8(4) .
C21 C17 C18 C20 -6.5(4) .
C16 C17 C18 C20 176.3(2) .
C18 C17 C21 C11 -177.7(3) .
C16 C17 C21 C11 -0.4(4) .
C17 C21 C11 C10 174.1(2) .
C17 C21 C11 C12 -4.4(4) .
C9 C10 C11 C21 178.3(3) .
C9 C10 C11 C12 -3.2(4) .
C21 C11 C12 C13 -21.7(4) .
C10 C11 C12 C13 159.9(2) .
C3 C4 C5 C6 -0.2(4) .
C11 C10 C9 C6 -178.0(3) .
C4 C5 C6 C7 1.0(4) .
C4 C5 C6 C9 -178.3(2) .
C10 C9 C6 C5 178.6(3) .
C10 C9 C6 C7 -0.7(5) .
C18 C17 C16 C13 -151.9(3) .
C21 C17 C16 C13 30.9(3) .
C17 C16 C13 C15 67.7(3) .
C17 C16 C13 C14 -171.9(3) .
C17 C16 C13 C12 -54.2(3) .
C11 C12 C13 C15 -72.3(3) .
C11 C12 C13 C14 167.6(2) .
C11 C12 C13 C16 49.6(3) .
C3 C8 C7 C6 -0.1(4) .
C5 C6 C7 C8 -0.9(4) .
C9 C6 C7 C8 178.4(3) .
C1 N1 C2 N3 -0.5(3) .
Ag1 N1 C2 N3 177.61(16) .
N2 N3 C2 N1 0.3(3) .
C3 N3 C2 N1 179.4(2) .
C17 C18 C19 N4 -133(12) .
C20 C18 C19 N4 46(12) .
N3 N2 C1 N1 -0.3(3) .
C2 N1 C1 N2 0.5(4) .
Ag1 N1 C1 N2 -177.4(2) .
C17 C18 C20 N5 -73(8) .
C19 C18 C20 N5 108(8) .
